data_2004366
loop_
_publ_author_name
'Veldman, N.'
'Spek, A. L.'
'Schlotter, J. J. H.'
'Zwikker, J. W.'
'Jenneskens, L. W.'

_publ_section_title
;
 Low-Temperature Triphenylmethane
;
_journal_issue 1
_journal_name_full 'Acta Crystallographica Section C'
_journal_page_first 174
_journal_page_last 177
_journal_paper_doi 10.1107/S0108270195011164
_journal_volume 52
_journal_year 1996
_chemical_formula_moiety 'C19 H16'
_chemical_formula_sum 'C19 H16'
_chemical_formula_weight 244.34
_chemical_name_common triphenylmethane
_chemical_name_systematic ?
_space_group_IT_number 33
_symmetry_cell_setting orthorhombic
_symmetry_space_group_name_Hall 'P 2c -2n'
_symmetry_space_group_name_H-M 'P n a 21'
_cell_angle_alpha 90
_cell_angle_beta 90
_cell_angle_gamma 90
_cell_formula_units_Z 8
_cell_length_a 25.4909(4)
_cell_length_b 14.5860(12)
_cell_length_c 7.400(2)
_cell_measurement_reflns_used 25
_cell_measurement_temperature 150
_cell_measurement_theta_max 13.9
_cell_measurement_theta_min 10.1
_cell_volume 2751.4(8)
_computing_cell_refinement 'SET4 (de Boer & Duisenberg, 1984)'
_computing_data_collection 'CAD-4 Software, locally modified (Enraf-Nonius, 1989)'
_computing_data_reduction 'HELENA (Spek, 1993)'
_computing_molecular_graphics PLATON
_computing_publication_material PLATON
_computing_structure_refinement 'SHELXL93 (Sheldrick, 1993)'
_computing_structure_solution 'SHELXS86 (Sheldrick, 1985)'
_diffrn_ambient_temperature 150
_diffrn_measurement_device 'Enraf Nonius CAD4T/RA'
_diffrn_measurement_method \w/2\q
_diffrn_radiation_monochromator graphite
_diffrn_radiation_source 'Enraf Nonius Rotating Anode'
_diffrn_radiation_type MoK\a
_diffrn_radiation_wavelength 0.71073
_diffrn_reflns_av_R_equivalents 0.0508
_diffrn_reflns_av_sigmaI/netI 0.0994
_diffrn_reflns_limit_h_max 30
_diffrn_reflns_limit_h_min -26
_diffrn_reflns_limit_k_max 0
_diffrn_reflns_limit_k_min -17
_diffrn_reflns_limit_l_max 0
_diffrn_reflns_limit_l_min -8
_diffrn_reflns_number 4053
_diffrn_reflns_theta_max 25
_diffrn_reflns_theta_min 1.60
_diffrn_standards_decay_% 2
_diffrn_standards_interval_time 60
_diffrn_standards_number 3
_exptl_absorpt_coefficient_mu 0.07
_exptl_absorpt_correction_type none
_exptl_crystal_colour colourless
_exptl_crystal_density_diffrn 1.180
_exptl_crystal_density_method 'not measured'
_exptl_crystal_description block
_exptl_crystal_F_000 1040
_exptl_crystal_size_max 0.75
_exptl_crystal_size_mid 0.63
_exptl_crystal_size_min 0.25
_refine_diff_density_max 0.231
_refine_diff_density_min -0.251
_refine_ls_extinction_method none
_refine_ls_goodness_of_fit_all 0.971
_refine_ls_goodness_of_fit_obs 0.971
_refine_ls_hydrogen_treatment 'H atoms refined as riding'
_refine_ls_matrix_type full
_refine_ls_number_parameters 343
_refine_ls_number_reflns 2631
_refine_ls_R_factor_all 0.129
_refine_ls_R_factor_obs 0.054
_refine_ls_shift/esd_max 0.000
_refine_ls_shift/esd_mean 0.000
_refine_ls_structure_factor_coef F^2^
_refine_ls_weighting_scheme
;
w = 1/[\s^2^(F~o~^2^) + (0.0613P)^2^]
where P = (F~o~^2^ + 2F~c~^2^)/3
;
_refine_ls_wR_factor_obs 0.129
_reflns_number_observed 1539
_reflns_number_total 2633
_reflns_observed_criterion >2sigma(I)
_cod_data_source_file cf1020.cif
_cod_data_source_block S835A
_cod_database_code 2004366

loop_
_symmetry_equiv_pos_as_xyz
x,y,z
1/2-x,1/2+y,1/2+z
1/2+x,1/2-y,z
-x,-y,1/2+z

loop_
_atom_site_aniso_label
_atom_site_aniso_U_11
_atom_site_aniso_U_22
_atom_site_aniso_U_33
_atom_site_aniso_U_12
_atom_site_aniso_U_13
_atom_site_aniso_U_23
C1 0.032(3) 0.032(2) 0.022(2) -0.001(2) -0.008(2) -0.006(2)
C2 0.028(3) 0.028(2) 0.023(2) 0.001(2) -0.001(2) -0.008(2)
C3 0.031(3) 0.031(2) 0.024(2) -0.003(2) 0.002(2) 0.003(2)
C4 0.029(3) 0.045(3) 0.029(3) 0.001(2) -0.002(2) -0.002(3)
C5 0.042(3) 0.041(3) 0.028(3) 0.008(2) -0.001(2) 0.004(3)
C6 0.045(3) 0.029(2) 0.031(3) -0.003(2) 0.005(2) 0.003(2)
C7 0.028(3) 0.041(3) 0.029(3) -0.002(2) 0.004(2) 0.000(2)
C8 0.027(2) 0.035(3) 0.023(3) 0.003(2) -0.005(2) -0.001(2)
C9 0.042(3) 0.044(3) 0.026(3) 0.007(2) -0.008(3) -0.009(3)
C10 0.038(3) 0.074(4) 0.020(3) 0.015(3) 0.001(3) 0.002(3)
C11 0.036(3) 0.067(4) 0.029(3) 0.011(3) 0.006(3) 0.017(3)
C12 0.050(3) 0.042(3) 0.043(3) -0.002(2) 0.003(3) 0.012(3)
C13 0.047(3) 0.039(3) 0.027(3) 0.003(2) 0.005(3) 0.001(2)
C14 0.030(3) 0.030(2) 0.028(3) 0.001(2) -0.002(2) 0.001(2)
C15 0.031(3) 0.048(3) 0.040(3) -0.001(2) -0.004(2) 0.010(3)
C16 0.031(3) 0.062(4) 0.062(4) 0.011(3) 0.002(3) 0.024(4)
C17 0.047(4) 0.052(3) 0.063(4) 0.016(3) 0.024(4) 0.017(3)
C18 0.064(4) 0.037(3) 0.044(3) -0.001(3) 0.019(3) -0.006(3)
C19 0.036(3) 0.043(3) 0.034(3) 0.004(2) 0.006(3) -0.004(2)
C20 0.031(3) 0.038(3) 0.037(3) 0.001(2) -0.011(2) 0.003(2)
C21 0.032(3) 0.031(2) 0.029(3) -0.004(2) -0.003(2) 0.001(2)
C22 0.033(3) 0.030(2) 0.030(3) -0.001(2) 0.004(3) -0.001(2)
C23 0.030(3) 0.037(3) 0.040(3) -0.006(2) 0.002(3) -0.004(3)
C24 0.042(3) 0.037(3) 0.031(3) -0.007(2) 0.006(3) -0.008(2)
C25 0.049(3) 0.033(3) 0.040(3) 0.000(2) 0.014(3) -0.004(3)
C26 0.034(3) 0.036(3) 0.036(3) 0.001(2) 0.002(3) 0.004(2)
C27 0.031(3) 0.044(3) 0.018(2) -0.009(2) -0.003(2) -0.004(2)
C28 0.045(3) 0.053(3) 0.029(3) -0.010(3) -0.010(3) 0.003(3)
C29 0.053(4) 0.069(4) 0.024(3) -0.025(3) 0.001(3) -0.008(3)
C30 0.049(3) 0.074(4) 0.032(3) -0.022(3) 0.004(3) -0.026(3)
C31 0.044(3) 0.053(3) 0.050(4) -0.007(3) 0.006(3) -0.016(3)
C32 0.039(3) 0.038(3) 0.028(3) -0.006(2) 0.004(3) -0.008(2)
C33 0.031(3) 0.033(2) 0.027(3) -0.003(2) -0.001(3) -0.003(2)
C34 0.028(3) 0.047(3) 0.039(3) -0.009(2) -0.003(3) 0.005(3)
C35 0.041(3) 0.042(3) 0.039(3) 0.001(2) 0.004(3) 0.005(3)
C36 0.048(4) 0.050(3) 0.047(4) -0.016(3) 0.023(3) -0.014(3)
C37 0.028(3) 0.064(4) 0.052(4) -0.008(3) 0.011(3) -0.025(3)
C38 0.031(3) 0.044(3) 0.033(3) -0.003(2) -0.003(2) -0.016(2)

loop_
_atom_site_label
_atom_site_occupancy
_atom_site_fract_x
_atom_site_fract_y
_atom_site_fract_z
_atom_site_U_iso_or_equiv
_atom_site_thermal_displace_type
C1 1.000 .0624(2) .7729(3) .3771(6) .0287(14) Uani
C2 1.000 .0266(2) .8311(3) .2590(7) .0263(14) Uani
C3 1.000 -.0275(2) .8197(3) .2496(7) .0287(14) Uani
C4 1.000 -.0576(2) .8750(3) .1389(6) .0343(17) Uani
C5 1.000 -.0352(2) .9409(3) .0341(7) .0370(17) Uani
C6 1.000 .0189(2) .9532(3) .0401(6) .0350(16) Uani
C7 1.000 .0493(2) .8988(3) .1511(6) .0327(17) Uani
C8 1.000 .0308(2) .7126(3) .5080(6) .0283(16) Uani
C9 1.000 .0121(2) .7520(3) .6684(6) .0373(17) Uani
C10 1.000 -.0191(2) .7014(4) .7843(7) .0440(19) Uani
C11 1.000 -.0316(2) .6121(4) .7458(7) .0440(19) Uani
C12 1.000 -.0122(2) .5722(3) .5901(7) .0450(17) Uani
C13 1.000 .0189(2) .6228(3) .4747(7) .0377(17) Uani
C14 1.000 .1011(2) .7171(3) .2701(6) .0293(16) Uani
C15 1.000 .1501(2) .6961(3) .3404(7) .0397(17) Uani
C16 1.000 .1851(2) .6395(4) .2488(9) .052(2) Uani
C17 1.000 .1704(2) .6041(4) .0829(9) .054(2) Uani
C18 1.000 .1228(2) .6249(3) .0078(8) .0483(19) Uani
C19 1.000 .0882(2) .6810(3) .0994(7) .0377(17) Uani
C20 1.000 .2348(2) .2715(3) .3806(7) .0353(17) Uani
C21 1.000 .2045(2) .1999(3) .2713(7) .0307(16) Uani
C22 1.000 .1504(2) .2028(3) .2529(7) .0310(16) Uani
C23 1.000 .1247(2) .1394(3) .1443(7) .0357(17) Uani
C24 1.000 .1523(2) .0728(3) .0557(7) .0367(17) Uani
C25 1.000 .2065(2) .0692(3) .0747(7) .0407(17) Uani
C26 1.000 .2315(2) .1319(3) .1807(6) .0353(17) Uani
C27 1.000 .1985(2) .3253(3) .5061(6) .0310(16) Uani
C28 1.000 .1811(2) .2829(3) .6657(7) .0423(17) Uani
C29 1.000 .1453(2) .3251(4) .7762(7) .049(2) Uani
C30 1.000 .1260(2) .4102(4) .7360(8) .0517(19) Uani
C31 1.000 .1429(2) .4534(3) .5800(8) .0490(19) Uani
C32 1.000 .1790(2) .4109(3) .4668(7) .0350(17) Uani
C33 1.000 .2679(2) .3318(3) .2592(6) .0303(16) Uani
C34 1.000 .2479(2) .3648(3) .0956(7) .0380(17) Uani
C35 1.000 .2778(2) .4201(3) -.0126(7) .0407(17) Uani
C36 1.000 .3280(2) .4437(3) .0350(7) .048(2) Uani
C37 1.000 .3489(2) .4102(4) .1914(8) .048(2) Uani
C38 1.000 .3191(2) .3542(3) .3041(7) .0360(17) Uani
H1 1.000 .0833(2) .8163(3) .4529(6) .0340 Uiso
H3 1.000 -.0439(2) .7733(3) .3199(7) .0350 Uiso
H4 1.000 -.0945(2) .8669(3) .1360(6) .0410 Uiso
H5 1.000 -.0563(2) .9781(3) -.0423(7) .0440 Uiso
H6 1.000 .0349(2) .9991(3) -.0323(6) .0420 Uiso
H7 1.000 .0863(2) .9075(3) .1541(6) .0390 Uiso
H9 1.000 .0209(2) .8135(3) .6976(6) .0450 Uiso
H10 1.000 -.0321(2) .7289(4) .8918(7) .0530 Uiso
H11 1.000 -.0533(2) .5779(4) .8254(7) .0530 Uiso
H12 1.000 -.0202(2) .5101(3) .5626(7) .0540 Uiso
H13 1.000 .0325(2) .5945(3) .3689(7) .0450 Uiso
H15 1.000 .1600(2) .7210(3) .4540(7) .0470 Uiso
H16 1.000 .2184(2) .6255(4) .2993(9) .0620 Uiso
H17 1.000 .1938(2) .5646(4) .0201(9) .0650 Uiso
H18 1.000 .1136(2) .6008(3) -0.1072(8) .0580 Uiso
H19 1.000 .0553(2) .6955(3) .0465(7) .0450 Uiso
H20 1.000 .2597(2) .2370(3) .4599(7) .0420 Uiso
H22 1.000 .1307(2) .2484(3) .3148(7) .0370 Uiso
H23 1.000 .0877(2) .1423(3) .1314(7) .0430 Uiso
H24 1.000 .1346(2) .0294(3) -.0181(7) .0440 Uiso
H25 1.000 .2261(2) .0231(3) .0140(7) .0490 Uiso
H26 1.000 .2686(2) .1287(3) .1925(6) .0430 Uiso
H28 1.000 .1943(2) .2242(3) .6975(7) .0510 Uiso
H29 1.000 .1337(2) .2947(4) .8826(7) .0580 Uiso
H30 1.000 .1014(2) .4391(4) .8138(8) .0620 Uiso
H31 1.000 .1298(2) .5124(3) .5501(8) .0590 Uiso
H32 1.000 .1904(2) .4415(3) .3606(7) .0420 Uiso
H34 1.000 .2133(2) .3487(3) .0594(7) .0460 Uiso
H35 1.000 .2636(2) .4425(3) -0.1227(7) .0490 Uiso
H36 1.000 .3481(2) .4831(3) -.0403(7) .0580 Uiso
H37 1.000 .3840(2) .4251(4) .2235(8) .0580 Uiso
H38 1.000 .3340(2) .3312(3) .4127(7) .0430 Uiso

loop_
_atom_type_symbol
_atom_type_description
_atom_type_scat_dispersion_real
_atom_type_scat_dispersion_imag
_atom_type_scat_source
H H 0.0000 0.0000 'International Tables Vol C Tables 4.2.6.8 and 6.1.1.4'
C C 0.0033 0.0016 'International Tables Vol C Tables 4.2.6.8 and 6.1.1.4'

loop_
_geom_angle_atom_site_label_1
_geom_angle_atom_site_label_2
_geom_angle_atom_site_label_3
_geom_angle
_geom_angle_publ_flag
C2 C1 C8 111.5(4) yes
C2 C1 C14 113.1(4) yes
C8 C1 C14 111.5(4) yes
C1 C2 C3 123.8(4) no
C1 C2 C7 118.3(4) no
C3 C2 C7 117.8(4) yes
C2 C3 C4 120.7(4) yes
C3 C4 C5 121.1(5) no
C4 C5 C6 119.3(4) no
C5 C6 C7 120.1(4) no
C2 C7 C6 121.0(5) yes
C1 C8 C9 118.5(4) no
C1 C8 C13 123.5(4) no
C9 C8 C13 118.0(4) yes
C8 C9 C10 120.1(4) yes
C9 C10 C11 120.8(5) no
C10 C11 C12 119.3(5) no
C11 C12 C13 119.8(4) no
C8 C13 C12 121.9(5) yes
C1 C14 C15 120.8(4) no
C1 C14 C19 121.4(4) no
C15 C14 C19 117.7(4) yes
C14 C15 C16 121.7(5) yes
C15 C16 C17 118.7(5) no
C16 C17 C18 121.2(5) no
C17 C18 C19 119.9(5) no
C14 C19 C18 120.9(5) yes
C2 C1 H1 106.8(5) no
C8 C1 H1 106.7(5) no
C14 C1 H1 106.8(5) no
C2 C3 H3 119.6(6) no
C4 C3 H3 119.7(6) no
C3 C4 H4 119.4(5) no
C5 C4 H4 119.4(5) no
C4 C5 H5 120.3(6) no
C6 C5 H5 120.4(6) no
C5 C6 H6 119.9(5) no
C7 C6 H6 120.0(6) no
C2 C7 H7 119.5(5) no
C6 C7 H7 119.6(5) no
C8 C9 H9 120.0(5) no
C10 C9 H9 119.9(5) no
C9 C10 H10 119.6(6) no
C11 C10 H10 119.6(6) no
C10 C11 H11 120.4(6) no
C12 C11 H11 120.3(6) no
C11 C12 H12 120.2(6) no
C13 C12 H12 120.0(6) no
C8 C13 H13 118.9(5) no
C12 C13 H13 119.2(5) no
C14 C15 H15 119.1(6) no
C16 C15 H15 119.2(6) no
C15 C16 H16 120.6(7) no
C17 C16 H16 120.7(7) no
C16 C17 H17 119.3(6) no
C18 C17 H17 119.5(7) no
C17 C18 H18 120.0(6) no
C19 C18 H18 120.1(6) no
C14 C19 H19 119.5(6) no
C18 C19 H19 119.6(6) no
C21 C20 C27 111.5(4) yes
C21 C20 C33 111.4(4) yes
C27 C20 C33 113.6(4) yes
C20 C21 C22 122.2(4) no
C20 C21 C26 119.7(4) no
C22 C21 C26 118.0(4) yes
C21 C22 C23 120.4(4) yes
C22 C23 C24 120.5(5) no
C23 C24 C25 119.3(4) no
C24 C25 C26 119.8(4) no
C21 C26 C25 121.9(5) yes
C20 C27 C28 118.4(4) no
C20 C27 C32 123.8(4) no
C28 C27 C32 117.6(4) yes
C27 C28 C29 120.9(4) yes
C28 C29 C30 121.1(5) no
C29 C30 C31 118.9(5) no
C30 C31 C32 120.4(4) no
C27 C32 C31 121.1(5) yes
C20 C33 C34 120.7(4) no
C20 C33 C38 121.3(4) no
C34 C33 C38 118.0(4) yes
C33 C34 C35 120.4(5) yes
C34 C35 C36 121.2(5) no
C35 C36 C37 119.5(5) no
C36 C37 C38 120.3(5) no
C33 C38 C37 120.6(5) yes
C21 C20 H20 106.7(5) no
C27 C20 H20 106.6(5) no
C33 C20 H20 106.7(5) no
C21 C22 H22 120.0(6) no
C23 C22 H22 119.7(6) no
C22 C23 H23 119.8(5) no
C24 C23 H23 119.7(6) no
C23 C24 H24 120.3(6) no
C25 C24 H24 120.3(6) no
C24 C25 H25 120.1(6) no
C26 C25 H25 120.1(6) no
C21 C26 H26 119.1(5) no
C25 C26 H26 119.0(5) no
C27 C28 H28 119.6(6) no
C29 C28 H28 119.5(6) no
C28 C29 H29 119.4(6) no
C30 C29 H29 119.4(6) no
C29 C30 H30 120.5(7) no
C31 C30 H30 120.6(7) no
C30 C31 H31 119.8(6) no
C32 C31 H31 119.8(6) no
C27 C32 H32 119.4(6) no
C31 C32 H32 119.5(5) no
C33 C34 H34 119.8(6) no
C35 C34 H34 119.8(6) no
C34 C35 H35 119.5(6) no
C36 C35 H35 119.3(6) no
C35 C36 H36 120.3(6) no
C37 C36 H36 120.2(6) no
C36 C37 H37 119.8(7) no
C38 C37 H37 119.8(7) no
C33 C38 H38 119.7(6) no
C37 C38 H38 119.7(6) no

loop_
_geom_bond_atom_site_label_1
_geom_bond_atom_site_label_2
_geom_bond_distance
_geom_bond_publ_flag
C1 C2 1.522(7) yes
C1 C8 1.536(7) yes
C1 C14 1.504(7) yes
C2 C3 1.391(7) yes
C2 C7 1.396(7) yes
C3 C4 1.382(7) yes
C4 C5 1.361(7) yes
C5 C6 1.391(7) yes
C6 C7 1.380(7) yes
C8 C9 1.402(6) yes
C8 C13 1.367(6) yes
C9 C10 1.383(7) yes
C10 C11 1.371(8) yes
C11 C12 1.382(7) yes
C12 C13 1.379(7) yes
C14 C15 1.387(7) yes
C14 C19 1.407(7) yes
C15 C16 1.392(8) yes
C16 C17 1.384(9) yes
C17 C18 1.369(8) yes
C18 C19 1.381(7) no
C1 H1 1.000(7) no
C3 H3 0.950(7) no
C4 H4 0.948(7) no
C5 H5 0.950(7) no
C6 H6 0.950(6) no
C7 H7 0.952(7) no
C9 H9 0.950(6) no
C10 H10 0.951(7) no
C11 H11 0.950(8) no
C12 H12 0.951(6) no
C13 H13 0.951(7) no
C15 H15 0.950(7) no
C16 H16 0.950(8) no
C17 H17 0.951(8) no
C18 H18 0.950(8) no
C19 H19 0.949(7) no
C20 C21 1.530(7) yes
C20 C27 1.528(7) yes
C20 C33 1.514(7) yes
C21 C22 1.386(7) yes
C21 C26 1.381(7) yes
C22 C23 1.389(7) yes
C23 C24 1.367(7) yes
C24 C25 1.390(7) yes
C25 C26 1.363(7) yes
C27 C28 1.405(7) yes
C27 C32 1.375(6) yes
C28 C29 1.371(7) yes
C29 C30 1.368(8) yes
C30 C31 1.384(8) yes
C31 C32 1.390(7) yes
C33 C34 1.399(7) yes
C33 C38 1.386(7) yes
C34 C35 1.368(7) no
C35 C36 1.371(7) no
C36 C37 1.365(8) no
C37 C38 1.393(7) no
C20 H20 1.000(7) no
C22 H22 0.951(7) no
C23 H23 0.949(7) no
C24 H24 0.950(7) no
C25 H25 0.951(7) no
C26 H26 0.951(7) no
C28 H28 0.950(6) no
C29 H29 0.951(8) no
C30 H30 0.950(8) no
C31 H31 0.949(6) no
C32 H32 0.949(7) no
C34 H34 0.951(7) no
C35 H35 0.950(7) no
C36 H36 0.950(7) no
C37 H37 0.951(7) no
C38 H38 0.950(7) no

loop_
_geom_torsion_atom_site_label_1
_geom_torsion_atom_site_label_2
_geom_torsion_atom_site_label_3
_geom_torsion_atom_site_label_4
_geom_torsion
_geom_torsion_publ_flag
C8 C1 C2 C3 -10.1(6) no
C8 C1 C2 C7 171.1(4) no
C14 C1 C2 C3 116.5(5) no
C14 C1 C2 C7 -62.3(6) no
C2 C1 C8 C9 -81.5(5) no
C2 C1 C8 C13 97.1(6) no
C14 C1 C8 C9 151.0(4) no
C14 C1 C8 C13 -30.4(7) no
C2 C1 C14 C15 149.0(4) no
C2 C1 C14 C19 -33.9(6) no
C8 C1 C14 C15 -84.4(5) no
C8 C1 C14 C19 92.8(5) no
C1 C2 C3 C4 -179.8(5) no
C7 C2 C3 C4 -1.1(7) no
C1 C2 C7 C6 179.5(4) no
C3 C2 C7 C6 0.6(7) no
C2 C3 C4 C5 1.1(7) no
C3 C4 C5 C6 -0.6(7) no
C4 C5 C6 C7 0.1(7) no
C5 C6 C7 C2 -0.2(7) no
C1 C8 C9 C10 176.2(5) no
C13 C8 C9 C10 -2.4(7) no
C1 C8 C13 C12 -176.1(5) no
C9 C8 C13 C12 2.5(8) no
C8 C9 C10 C11 0.9(8) no
C9 C10 C11 C12 0.7(8) no
C10 C11 C12 C13 -0.7(8) no
C11 C12 C13 C8 -0.9(8) no
C1 C14 C15 C16 175.6(5) no
C19 C14 C15 C16 -1.6(7) no
C1 C14 C19 C18 -175.7(4) no
C15 C14 C19 C18 1.5(7) no
C14 C15 C16 C17 0.4(8) no
C15 C16 C17 C18 0.9(9) no
C16 C17 C18 C19 -1.0(8) no
C17 C18 C19 C14 -0.2(7) no
C27 C20 C21 C22 16.8(6) no
C27 C20 C21 C26 -166.0(4) no
C33 C20 C21 C22 -111.1(5) no
C33 C20 C21 C26 66.0(6) no
C21 C20 C27 C28 76.6(6) no
C21 C20 C27 C32 -99.1(5) no
C33 C20 C27 C28 -156.6(4) no
C33 C20 C27 C32 27.7(7) no
C21 C20 C33 C34 42.3(6) no
C21 C20 C33 C38 -136.1(5) no
C27 C20 C33 C34 -84.5(5) no
C27 C20 C33 C38 97.0(5) no
C20 C21 C22 C23 176.4(5) no
C26 C21 C22 C23 -0.8(7) no
C20 C21 C26 C25 -176.8(4) no
C22 C21 C26 C25 0.4(7) no
C21 C22 C23 C24 0.7(8) no
C22 C23 C24 C25 -0.2(8) no
C23 C24 C25 C26 -0.1(8) no
C24 C25 C26 C21 0(2) no
C20 C27 C28 C29 -174.9(5) no
C32 C27 C28 C29 1.0(7) no
C20 C27 C32 C31 174.9(5) no
C28 C27 C32 C31 -0.7(7) no
C27 C28 C29 C30 -0.9(8) no
C28 C29 C30 C31 0.5(8) no
C29 C30 C31 C32 -0.2(8) no
C30 C31 C32 C27 0.3(8) no
C20 C33 C34 C35 179.3(4) no
C38 C33 C34 C35 -2.2(7) no
C20 C33 C38 C37 -179.6(5) no
C34 C33 C38 C37 1.9(7) no
C33 C34 C35 C36 0.7(7) no
C34 C35 C36 C37 1.2(7) no
C35 C36 C37 C38 -1.5(8) no
C36 C37 C38 C33 0.0(11) no

loop_
_cod_related_entry_id
_cod_related_entry_database
_cod_related_entry_code
1 ChemSpider 10169
